data_7040557
loop_
_publ_author_name
'Sakurai, Takahiro'
'Saiki, Ryo'
'Wei, Rong Jia'
'Newton, Graham N.'
'Shiga, Takuya'
'Oshio, Hiroki'

_publ_section_title
;
 Oxalate-bridged heterometallic chains with monocationic dabco
 derivatives.
;
_journal_issue 41
_journal_name_full 'Dalton transactions (Cambridge, England : 2003)'
_journal_page_first 16182
_journal_page_last 16189
_journal_paper_doi 10.1039/c6dt02955h
_journal_volume 45
_journal_year 2016
_chemical_formula_moiety 'C7 H6 Cr O14 Zn, C10 H21 N2'
_chemical_formula_sum 'C17 H27 Cr N2 O14 Zn'
_chemical_formula_weight 600.77
_space_group_crystal_system monoclinic
_space_group_IT_number 4
_space_group_name_Hall 'P 2yb'
_space_group_name_H-M_alt 'P 1 21 1'
_symmetry_space_group_name_Hall 'P 2yb'
_symmetry_space_group_name_H-M 'P 1 21 1'
_atom_sites_solution_hydrogens mixed
_audit_creation_method SHELXL-2014/7
_audit_update_record
;
2016-08-31 deposited with the CCDC.
2016-09-05 downloaded from the CCDC.
;
_cell_angle_alpha 90.000(5)
_cell_angle_beta 113.271(5)
_cell_angle_gamma 90.000(5)
_cell_formula_units_Z 2
_cell_length_a 8.750(5)
_cell_length_b 13.866(5)
_cell_length_c 10.267(5)
_cell_measurement_reflns_used 738
_cell_measurement_temperature 100(2)
_cell_measurement_theta_max 23.425
_cell_measurement_theta_min 2.638
_cell_volume 1144.3(10)
_computing_cell_refinement 'Bruker SAINT'
_computing_data_collection 'Bruker APEX2'
_computing_data_reduction 'Bruker SAINT'
_computing_molecular_graphics 'Bruker SHELXTL'
_computing_publication_material 'Bruker SHELXTL'
_computing_structure_refinement 'SHELXL-2014/7 (Sheldrick, 2014)'
_computing_structure_solution 'SHELXL-2014/7 (Sheldrick, 2014)'
_diffrn_ambient_temperature 100(2)
_diffrn_measured_fraction_theta_full 0.994
_diffrn_measured_fraction_theta_max 0.974
_diffrn_measurement_device_type 'Bruker APEX-II CCD'
_diffrn_measurement_method '\f and \w scans'
_diffrn_radiation_type MoK\a
_diffrn_radiation_wavelength 0.71069
_diffrn_reflns_av_R_equivalents 0.0549
_diffrn_reflns_av_unetI/netI 0.0775
_diffrn_reflns_Laue_measured_fraction_full 0.994
_diffrn_reflns_Laue_measured_fraction_max 0.974
_diffrn_reflns_limit_h_max 11
_diffrn_reflns_limit_h_min -11
_diffrn_reflns_limit_k_max 17
_diffrn_reflns_limit_k_min -8
_diffrn_reflns_limit_l_max 13
_diffrn_reflns_limit_l_min -13
_diffrn_reflns_number 6408
_diffrn_reflns_point_group_measured_fraction_full 0.669
_diffrn_reflns_point_group_measured_fraction_max 0.636
_diffrn_reflns_theta_full 25.240
_diffrn_reflns_theta_max 27.393
_diffrn_reflns_theta_min 2.159
_exptl_absorpt_coefficient_mu 1.599
_exptl_absorpt_correction_T_max 0.9243
_exptl_absorpt_correction_T_min 0.6456
_exptl_absorpt_correction_type empirical
_exptl_absorpt_process_details SADABS
_exptl_crystal_colour purple
_exptl_crystal_density_diffrn 1.744
_exptl_crystal_density_method 'not measured'
_exptl_crystal_description plates
_exptl_crystal_F_000 618
_exptl_crystal_size_max 0.300
_exptl_crystal_size_mid 0.150
_exptl_crystal_size_min 0.050
_refine_diff_density_max 0.913
_refine_diff_density_min -0.664
_refine_diff_density_rms 0.104
_refine_ls_abs_structure_details
;
 Flack x determined using 578 quotients [(I+)-(I-)]/[(I+)+(I-)]
 (Parsons, Flack and Wagner, Acta Cryst. B69 (2013) 249-259).
;
_refine_ls_abs_structure_Flack 0.027(17)
_refine_ls_extinction_method none
_refine_ls_goodness_of_fit_ref 1.005
_refine_ls_hydrogen_treatment mixed
_refine_ls_matrix_type full
_refine_ls_number_parameters 324
_refine_ls_number_reflns 3316
_refine_ls_number_restraints 4
_refine_ls_restrained_S_all 1.004
_refine_ls_R_factor_all 0.0537
_refine_ls_R_factor_gt 0.0394
_refine_ls_shift/su_max 0.000
_refine_ls_shift/su_mean 0.000
_refine_ls_structure_factor_coef Fsqd
_refine_ls_weighting_details 'w=1/[\s^2^(Fo^2^)+(0.0267P)^2^] where P=(Fo^2^+2Fc^2^)/3'
_refine_ls_weighting_scheme calc
_refine_ls_wR_factor_gt 0.0794
_refine_ls_wR_factor_ref 0.0854
_reflns_Friedel_coverage 0.253
_reflns_Friedel_fraction_full 0.312
_reflns_Friedel_fraction_max 0.268
_reflns_number_gt 2839
_reflns_number_total 3316
_reflns_threshold_expression 'I > 2\s(I)'
_cod_data_source_file c6dt02955h2.cif
_cod_data_source_block Comp4_100K
_cod_depositor_comments 'Adding full bibliography for 7040554--7040558.cif.'
_cod_database_code 7040557
_shelx_shelxl_version_number 2014/7
_shelx_space_group_comment
;
The symmetry employed for this shelxl refinement is uniquely defined
by the following loop, which should always be used as a source of
symmetry information in preference to the above space-group names.
They are only intended as comments.
;
_shelx_estimated_absorpt_t_min 0.646
_shelx_estimated_absorpt_t_max 0.924

loop_
_space_group_symop_operation_xyz
'x, y, z'
'-x, y+1/2, -z'

loop_
_atom_site_label
_atom_site_type_symbol
_atom_site_fract_x
_atom_site_fract_y
_atom_site_fract_z
_atom_site_U_iso_or_equiv
_atom_site_adp_type
_atom_site_occupancy
_atom_site_site_symmetry_order
_atom_site_calc_flag
_atom_site_refinement_flags_posn
_atom_site_refinement_flags_adp
Cr1 Cr 0.03183(9) 0.26682(7) 0.20044(11) 0.0141(2) Uani 1 1 d . .
Zn1 Zn 0.51394(6) 0.48502(5) 0.16482(7) 0.01484(18) Uani 1 1 d . .
O1 O 0.1564(4) 0.3860(3) 0.2880(4) 0.0150(11) Uani 1 1 d . .
O2 O 0.1701(4) 0.2715(4) 0.0888(4) 0.0157(9) Uani 1 1 d . .
O3 O 0.3531(4) 0.4814(4) 0.2693(4) 0.0162(9) Uani 1 1 d . .
O4 O 0.3582(4) 0.3672(3) 0.0567(5) 0.0167(11) Uani 1 1 d . .
O5 O -0.1388(4) 0.3505(3) 0.0611(4) 0.0138(10) Uani 1 1 d . .
O6 O -0.1143(4) 0.2817(3) 0.3055(4) 0.0163(10) Uani 1 1 d . .
O7 O -0.3300(4) 0.4578(3) 0.0606(4) 0.0165(11) Uani 1 1 d . .
O8 O -0.3289(4) 0.3711(3) 0.2990(5) 0.0160(11) Uani 1 1 d . .
O9 O -0.0681(4) 0.1442(3) 0.1156(4) 0.0160(10) Uani 1 1 d . .
O10 O 0.1867(4) 0.1846(3) 0.3472(5) 0.0160(11) Uani 1 1 d . .
O11 O -0.0156(4) -0.0139(4) 0.1399(4) 0.0274(10) Uani 1 1 d . .
O12 O 0.2320(4) 0.0300(3) 0.4099(4) 0.0222(11) Uani 1 1 d . .
O13 O 0.6534(5) 0.5860(4) 0.3059(5) 0.0195(12) Uani 1 1 d D .
H13C H 0.739(5) 0.602(5) 0.293(6) 0.029 Uiso 1 1 d D U
H13D H 0.683(6) 0.569(6) 0.390(3) 0.029 Uiso 1 1 d D U
O14 O 0.3936(4) 0.5905(3) 0.0211(5) 0.0212(12) Uani 1 1 d . .
H14C H 0.2757 0.5882 -0.0244 0.025 Uiso 1 1 calc R U
N1 N 0.7741(5) 0.2351(4) 0.6411(5) 0.0129(11) Uani 1 1 d . .
N2 N 1.0568(5) 0.1513(4) 0.7028(5) 0.0175(12) Uani 1 1 d . .
C1 C 0.2587(6) 0.4104(5) 0.2339(6) 0.0144(15) Uani 1 1 d . .
C2 C 0.2651(6) 0.3449(5) 0.1159(6) 0.0133(14) Uani 1 1 d . .
C3 C -0.2336(6) 0.3888(5) 0.1123(6) 0.0149(15) Uani 1 1 d . .
C4 C -0.2273(6) 0.3441(5) 0.2508(6) 0.0134(14) Uani 1 1 d . .
C5 C 0.0160(6) 0.0682(5) 0.1813(6) 0.0161(14) Uani 1 1 d . .
C6 C 0.1593(6) 0.0924(5) 0.3270(7) 0.0160(14) Uani 1 1 d . .
C7 C 0.4795(7) 0.6673(5) -0.0135(7) 0.0226(16) Uani 1 1 d . .
H7 H 0.4805 0.7242 0.0436 0.034 Uiso 1 1 calc R U
H7A H 0.4228 0.6831 -0.1143 0.034 Uiso 1 1 calc R U
H7B H 0.5940 0.6474 0.0066 0.034 Uiso 1 1 calc R U
C8 C 0.3779(7) 0.4681(5) 0.7319(7) 0.0295(19) Uani 1 1 d . .
H8 H 0.3690 0.4277 0.8069 0.044 Uiso 1 1 calc R U
H8A H 0.2711 0.5001 0.6797 0.044 Uiso 1 1 calc R U
H8B H 0.4645 0.5169 0.7742 0.044 Uiso 1 1 calc R U
C9 C 0.4225(6) 0.4060(5) 0.6318(7) 0.0243(17) Uani 1 1 d . .
H9 H 0.4322 0.4475 0.5569 0.029 Uiso 1 1 calc R U
H9A H 0.3311 0.3596 0.5853 0.029 Uiso 1 1 calc R U
C10 C 0.5849(6) 0.3501(5) 0.7040(6) 0.0189(15) Uani 1 1 d . .
H10 H 0.6799 0.3955 0.7398 0.023 Uiso 1 1 calc R U
H10A H 0.5817 0.3132 0.7854 0.023 Uiso 1 1 calc R U
C11 C 0.6061(6) 0.2819(5) 0.5970(6) 0.0187(15) Uani 1 1 d . .
H11 H 0.5213 0.2304 0.5757 0.022 Uiso 1 1 calc R U
H11A H 0.5831 0.3180 0.5081 0.022 Uiso 1 1 calc R U
C12 C 0.9020(6) 0.3080(5) 0.6401(7) 0.0171(15) Uani 1 1 d . .
H12 H 0.9049 0.3632 0.7022 0.021 Uiso 1 1 calc R U
H12A H 0.8735 0.3325 0.5428 0.021 Uiso 1 1 calc R U
C13 C 1.0734(6) 0.2571(5) 0.6947(7) 0.0197(15) Uani 1 1 d . .
H13 H 1.1298 0.2720 0.6304 0.024 Uiso 1 1 calc R U
H13A H 1.1434 0.2822 0.7900 0.024 Uiso 1 1 calc R U
C14 C 0.7600(6) 0.1561(5) 0.5374(6) 0.0184(15) Uani 1 1 d . .
H14 H 0.7081 0.1815 0.4394 0.022 Uiso 1 1 calc R U
H14A H 0.6886 0.1038 0.5477 0.022 Uiso 1 1 calc R U
C15 C 0.9341(6) 0.1165(5) 0.5651(6) 0.0202(15) Uani 1 1 d . .
H15 H 0.9313 0.0451 0.5653 0.024 Uiso 1 1 calc R U
H15A H 0.9679 0.1374 0.4882 0.024 Uiso 1 1 calc R U
C16 C 0.8350(6) 0.1911(5) 0.7871(6) 0.0173(14) Uani 1 1 d . .
H16 H 0.7468 0.1500 0.7957 0.021 Uiso 1 1 calc R U
H16A H 0.8623 0.2426 0.8594 0.021 Uiso 1 1 calc R U
C17 C 0.9909(6) 0.1298(5) 0.8117(6) 0.0169(15) Uani 1 1 d . .
H17 H 1.0772 0.1437 0.9069 0.020 Uiso 1 1 calc R U
H17A H 0.9623 0.0605 0.8078 0.020 Uiso 1 1 calc R U

loop_
_atom_site_aniso_label
_atom_site_aniso_U_11
_atom_site_aniso_U_22
_atom_site_aniso_U_33
_atom_site_aniso_U_23
_atom_site_aniso_U_13
_atom_site_aniso_U_12
Cr1 0.0116(4) 0.0124(6) 0.0166(5) -0.0001(5) 0.0040(3) 0.0003(4)
Zn1 0.0119(2) 0.0131(4) 0.0182(4) 0.0003(4) 0.0045(2) 0.0000(3)
O1 0.0111(16) 0.018(3) 0.017(2) 0.000(2) 0.0060(16) -0.0009(17)
O2 0.0158(16) 0.010(2) 0.019(2) -0.001(2) 0.0040(15) -0.0027(18)
O3 0.0153(15) 0.013(2) 0.021(2) -0.001(3) 0.0076(14) 0.000(2)
O4 0.0149(17) 0.014(3) 0.021(2) -0.002(2) 0.0077(17) -0.0011(17)
O5 0.0102(15) 0.014(3) 0.016(2) 0.003(2) 0.0036(15) 0.0056(16)
O6 0.0150(16) 0.013(3) 0.019(2) 0.004(2) 0.0047(15) 0.0057(19)
O7 0.0146(16) 0.012(3) 0.020(2) 0.005(2) 0.0038(15) 0.0054(16)
O8 0.0160(17) 0.016(3) 0.016(2) 0.003(2) 0.0062(17) 0.0007(18)
O9 0.0116(16) 0.016(3) 0.016(2) 0.000(2) 0.0002(15) -0.0014(16)
O10 0.0141(17) 0.011(3) 0.019(2) -0.002(2) 0.0018(16) -0.0030(17)
O11 0.0279(18) 0.017(3) 0.026(2) 0.001(3) -0.0012(16) -0.002(2)
O12 0.0225(18) 0.014(3) 0.022(2) 0.003(2) 0.0007(17) 0.0051(18)
O13 0.0146(18) 0.023(3) 0.019(3) 0.003(2) 0.0037(18) -0.0054(19)
O14 0.0082(16) 0.025(3) 0.025(3) 0.007(2) 0.0012(17) 0.0004(17)
N1 0.0122(18) 0.008(3) 0.016(3) 0.000(2) 0.0029(17) -0.0006(19)
N2 0.018(2) 0.015(3) 0.019(3) -0.002(3) 0.0066(19) 0.000(2)
C1 0.010(2) 0.011(4) 0.016(3) -0.003(3) -0.001(2) 0.000(2)
C2 0.011(2) 0.012(4) 0.014(3) 0.000(3) 0.002(2) 0.004(2)
C3 0.011(2) 0.014(4) 0.015(3) -0.003(3) 0.000(2) -0.006(2)
C4 0.014(2) 0.010(4) 0.015(3) -0.001(3) 0.004(2) -0.004(2)
C5 0.012(2) 0.016(4) 0.017(3) 0.000(3) 0.001(2) -0.001(2)
C6 0.014(2) 0.015(4) 0.023(4) -0.004(3) 0.013(2) 0.003(2)
C7 0.023(3) 0.018(4) 0.024(4) 0.002(3) 0.007(2) 0.002(3)
C8 0.029(3) 0.034(6) 0.023(3) 0.002(4) 0.007(2) 0.017(3)
C9 0.021(3) 0.029(5) 0.022(4) 0.006(3) 0.007(2) 0.007(3)
C10 0.016(2) 0.022(4) 0.019(3) -0.001(3) 0.006(2) 0.003(3)
C11 0.012(2) 0.024(4) 0.017(3) 0.007(3) 0.003(2) 0.000(2)
C12 0.017(2) 0.011(4) 0.021(3) 0.001(3) 0.005(2) -0.003(2)
C13 0.016(2) 0.010(4) 0.036(4) 0.003(3) 0.012(2) -0.002(2)
C14 0.022(2) 0.016(4) 0.013(3) 0.001(3) 0.003(2) -0.003(3)
C15 0.024(3) 0.019(4) 0.016(3) -0.002(3) 0.006(2) 0.006(3)
C16 0.019(2) 0.018(4) 0.012(3) 0.003(3) 0.004(2) -0.004(3)
C17 0.022(3) 0.008(4) 0.018(4) 0.006(3) 0.006(2) 0.001(2)

loop_
_atom_type_symbol
_atom_type_description
_atom_type_scat_dispersion_real
_atom_type_scat_dispersion_imag
_atom_type_scat_source
C C 0.0033 0.0016 'International Tables Vol C Tables 4.2.6.8 and 6.1.1.4'
H H 0.0000 0.0000 'International Tables Vol C Tables 4.2.6.8 and 6.1.1.4'
N N 0.0061 0.0033 'International Tables Vol C Tables 4.2.6.8 and 6.1.1.4'
O O 0.0106 0.0060 'International Tables Vol C Tables 4.2.6.8 and 6.1.1.4'
Cr Cr 0.3209 0.6236 'International Tables Vol C Tables 4.2.6.8 and 6.1.1.4'
Zn Zn 0.2839 1.4301 'International Tables Vol C Tables 4.2.6.8 and 6.1.1.4'

loop_
_geom_angle_atom_site_label_1
_geom_angle_atom_site_label_2
_geom_angle_atom_site_label_3
_geom_angle
_geom_angle_site_symmetry_1
_geom_angle_site_symmetry_3
O10 Cr1 O9 83.53(17) . .
O10 Cr1 O2 94.01(18) . .
O9 Cr1 O2 92.20(19) . .
O10 Cr1 O6 92.36(18) . .
O9 Cr1 O6 93.55(18) . .
O2 Cr1 O6 171.9(2) . .
O10 Cr1 O5 174.77(19) . .
O9 Cr1 O5 96.39(17) . .
O2 Cr1 O5 91.23(18) . .
O6 Cr1 O5 82.42(17) . .
O10 Cr1 O1 92.70(18) . .
O9 Cr1 O1 173.90(16) . .
O2 Cr1 O1 83.26(18) . .
O6 Cr1 O1 91.39(18) . .
O5 Cr1 O1 87.81(17) . .
O13 Zn1 O14 90.8(2) . .
O13 Zn1 O7 99.20(18) . 1_655
O14 Zn1 O7 90.82(17) . 1_655
O13 Zn1 O3 89.3(2) . .
O14 Zn1 O3 97.39(18) . .
O7 Zn1 O3 168.1(2) 1_655 .
O13 Zn1 O4 167.17(19) . .
O14 Zn1 O4 97.52(16) . .
O7 Zn1 O4 90.46(17) 1_655 .
O3 Zn1 O4 80.02(18) . .
O13 Zn1 O8 89.87(16) . 1_655
O14 Zn1 O8 170.15(18) . 1_655
O7 Zn1 O8 79.37(17) 1_655 1_655
O3 Zn1 O8 92.44(17) . 1_655
O4 Zn1 O8 83.59(17) . 1_655
C1 O1 Cr1 112.3(4) . .
C2 O2 Cr1 113.4(4) . .
C1 O3 Zn1 112.0(4) . .
C2 O4 Zn1 110.3(4) . .
C3 O5 Cr1 112.2(4) . .
C4 O6 Cr1 112.9(4) . .
C3 O7 Zn1 113.1(4) . 1_455
C4 O8 Zn1 109.8(4) . 1_455
C5 O9 Cr1 114.2(3) . .
C6 O10 Cr1 115.0(4) . .
Zn1 O13 H13C 113(5) . .
Zn1 O13 H13D 113(5) . .
H13C O13 H13D 108(4) . .
C7 O14 Zn1 122.7(3) . .
C7 O14 H14C 118.6 . .
Zn1 O14 H14C 118.6 . .
C14 N1 C11 107.8(4) . .
C14 N1 C16 108.0(5) . .
C11 N1 C16 113.2(5) . .
C14 N1 C12 109.7(5) . .
C11 N1 C12 110.3(5) . .
C16 N1 C12 107.8(4) . .
C17 N2 C15 107.7(5) . .
C17 N2 C13 108.6(5) . .
C15 N2 C13 108.7(5) . .
O3 C1 O1 125.8(6) . .
O3 C1 C2 118.2(5) . .
O1 C1 C2 116.1(5) . .
O4 C2 O2 126.5(6) . .
O4 C2 C1 118.6(5) . .
O2 C2 C1 114.9(5) . .
O7 C3 O5 126.3(6) . .
O7 C3 C4 118.4(5) . .
O5 C3 C4 115.3(5) . .
O8 C4 O6 126.1(6) . .
O8 C4 C3 118.8(5) . .
O6 C4 C3 115.1(5) . .
O11 C5 O9 125.0(5) . .
O11 C5 C6 121.7(6) . .
O9 C5 C6 113.3(5) . .
O12 C6 O10 125.4(5) . .
O12 C6 C5 121.5(6) . .
O10 C6 C5 113.1(5) . .
O14 C7 H7 109.5 . .
O14 C7 H7A 109.5 . .
H7 C7 H7A 109.5 . .
O14 C7 H7B 109.5 . .
H7 C7 H7B 109.5 . .
H7A C7 H7B 109.5 . .
C9 C8 H8 109.5 . .
C9 C8 H8A 109.5 . .
H8 C8 H8A 109.5 . .
C9 C8 H8B 109.5 . .
H8 C8 H8B 109.5 . .
H8A C8 H8B 109.5 . .
C8 C9 C10 113.6(5) . .
C8 C9 H9 108.8 . .
C10 C9 H9 108.8 . .
C8 C9 H9A 108.8 . .
C10 C9 H9A 108.8 . .
H9 C9 H9A 107.7 . .
C11 C10 C9 108.8(5) . .
C11 C10 H10 109.9 . .
C9 C10 H10 109.9 . .
C11 C10 H10A 109.9 . .
C9 C10 H10A 109.9 . .
H10 C10 H10A 108.3 . .
N1 C11 C10 115.9(4) . .
N1 C11 H11 108.3 . .
C10 C11 H11 108.3 . .
N1 C11 H11A 108.3 . .
C10 C11 H11A 108.3 . .
H11 C11 H11A 107.4 . .
N1 C12 C13 107.8(5) . .
N1 C12 H12 110.1 . .
C13 C12 H12 110.1 . .
N1 C12 H12A 110.1 . .
C13 C12 H12A 110.1 . .
H12 C12 H12A 108.5 . .
N2 C13 C12 111.7(4) . .
N2 C13 H13 109.3 . .
C12 C13 H13 109.3 . .
N2 C13 H13A 109.3 . .
C12 C13 H13A 109.3 . .
H13 C13 H13A 107.9 . .
N1 C14 C15 109.4(4) . .
N1 C14 H14 109.8 . .
C15 C14 H14 109.8 . .
N1 C14 H14A 109.8 . .
C15 C14 H14A 109.8 . .
H14 C14 H14A 108.2 . .
N2 C15 C14 110.7(5) . .
N2 C15 H15 109.5 . .
C14 C15 H15 109.5 . .
N2 C15 H15A 109.5 . .
C14 C15 H15A 109.5 . .
H15 C15 H15A 108.1 . .
N1 C16 C17 109.2(5) . .
N1 C16 H16 109.8 . .
C17 C16 H16 109.8 . .
N1 C16 H16A 109.8 . .
C17 C16 H16A 109.8 . .
H16 C16 H16A 108.3 . .
N2 C17 C16 110.5(5) . .
N2 C17 H17 109.6 . .
C16 C17 H17 109.6 . .
N2 C17 H17A 109.6 . .
C16 C17 H17A 109.6 . .
H17 C17 H17A 108.1 . .

loop_
_geom_bond_atom_site_label_1
_geom_bond_atom_site_label_2
_geom_bond_distance
_geom_bond_site_symmetry_2
Cr1 O10 1.948(4) .
Cr1 O9 1.953(4) .
Cr1 O2 1.969(4) .
Cr1 O6 1.982(4) .
Cr1 O5 1.984(4) .
Cr1 O1 1.988(4) .
Zn1 O13 2.037(5) .
Zn1 O14 2.049(4) .
Zn1 O7 2.075(4) 1_655
Zn1 O3 2.080(4) .
Zn1 O4 2.136(4) .
Zn1 O8 2.188(4) 1_655
O1 C1 1.271(7) .
O2 C2 1.274(8) .
O3 C1 1.244(8) .
O4 C2 1.232(7) .
O5 C3 1.261(7) .
O6 C4 1.266(7) .
O7 C3 1.247(7) .
O7 Zn1 2.075(4) 1_455
O8 C4 1.234(7) .
O8 Zn1 2.188(4) 1_455
O9 C5 1.309(7) .
O10 C6 1.302(8) .
O11 C5 1.208(8) .
O12 C6 1.204(7) .
O13 H13C 0.84(2) .
O13 H13D 0.83(2) .
O14 C7 1.426(7) .
O14 H14C 0.9500 .
N1 C14 1.497(8) .
N1 C11 1.503(6) .
N1 C16 1.508(8) .
N1 C12 1.511(7) .
N2 C17 1.477(8) .
N2 C15 1.478(7) .
N2 C13 1.479(8) .
C1 C2 1.533(8) .
C3 C4 1.532(8) .
C5 C6 1.563(7) .
C7 H7 0.9800 .
C7 H7A 0.9800 .
C7 H7B 0.9800 .
C8 C9 1.506(9) .
C8 H8 0.9800 .
C8 H8A 0.9800 .
C8 H8B 0.9800 .
C9 C10 1.529(8) .
C9 H9 0.9900 .
C9 H9A 0.9900 .
C10 C11 1.516(9) .
C10 H10 0.9900 .
C10 H10A 0.9900 .
C11 H11 0.9900 .
C11 H11A 0.9900 .
C12 C13 1.548(7) .
C12 H12 0.9900 .
C12 H12A 0.9900 .
C13 H13 0.9900 .
C13 H13A 0.9900 .
C14 C15 1.537(7) .
C14 H14 0.9900 .
C14 H14A 0.9900 .
C15 H15 0.9900 .
C15 H15A 0.9900 .
C16 C17 1.541(8) .
C16 H16 0.9900 .
C16 H16A 0.9900 .
C17 H17 0.9900 .
C17 H17A 0.9900 .

loop_
_geom_torsion_atom_site_label_1
_geom_torsion_atom_site_label_2
_geom_torsion_atom_site_label_3
_geom_torsion_atom_site_label_4
_geom_torsion
_geom_torsion_site_symmetry_1
Zn1 O3 C1 O1 174.5(4) .
Zn1 O3 C1 C2 -4.9(6) .
Cr1 O1 C1 O3 -179.5(5) .
Cr1 O1 C1 C2 0.0(5) .
Zn1 O4 C2 O2 -171.7(5) .
Zn1 O4 C2 C1 8.7(6) .
Cr1 O2 C2 O4 -176.5(5) .
Cr1 O2 C2 C1 3.1(6) .
O3 C1 C2 O4 -3.0(7) .
O1 C1 C2 O4 177.6(5) .
O3 C1 C2 O2 177.4(5) .
O1 C1 C2 O2 -2.1(7) .
Zn1 O7 C3 O5 172.0(5) 1_455
Zn1 O7 C3 C4 -7.6(6) 1_455
Cr1 O5 C3 O7 165.4(5) .
Cr1 O5 C3 C4 -15.0(6) .
Zn1 O8 C4 O6 177.3(5) 1_455
Zn1 O8 C4 C3 -2.4(6) 1_455
Cr1 O6 C4 O8 -175.8(5) .
Cr1 O6 C4 C3 3.9(6) .
O7 C3 C4 O8 7.1(8) .
O5 C3 C4 O8 -172.5(5) .
O7 C3 C4 O6 -172.6(5) .
O5 C3 C4 O6 7.8(7) .
Cr1 O9 C5 O11 -173.3(5) .
Cr1 O9 C5 C6 10.2(6) .
Cr1 O10 C6 O12 -173.9(5) .
Cr1 O10 C6 C5 5.1(6) .
O11 C5 C6 O12 -7.9(9) .
O9 C5 C6 O12 168.8(5) .
O11 C5 C6 O10 173.1(6) .
O9 C5 C6 O10 -10.2(7) .
C8 C9 C10 C11 173.4(6) .
C14 N1 C11 C10 168.3(5) .
C16 N1 C11 C10 49.0(7) .
C12 N1 C11 C10 -71.9(7) .
C9 C10 C11 N1 168.6(5) .
C14 N1 C12 C13 -64.7(6) .
C11 N1 C12 C13 176.7(5) .
C16 N1 C12 C13 52.7(7) .
C17 N2 C13 C12 -65.6(6) .
C15 N2 C13 C12 51.3(7) .
N1 C12 C13 N2 11.6(7) .
C11 N1 C14 C15 171.6(5) .
C16 N1 C14 C15 -65.9(6) .
C12 N1 C14 C15 51.4(6) .
C17 N2 C15 C14 51.9(7) .
C13 N2 C15 C14 -65.6(7) .
N1 C14 C15 N2 12.8(7) .
C14 N1 C16 C17 50.7(5) .
C11 N1 C16 C17 169.9(5) .
C12 N1 C16 C17 -67.8(6) .
C15 N2 C17 C16 -67.3(6) .
C13 N2 C17 C16 50.3(6) .
N1 C16 C17 N2 13.9(7) .
